data_4134914
loop_
_publ_author_name
'Ort\'in-Rubio, Borja'
'Ghasempour, Hosein'
'Guillerm, Vincent'
'Morsali, Ali'
'Juanhuix, Judith'
'Imaz, Inhar'
'Maspoch, Daniel'

_publ_section_title
;
 Net-Clipping: An Approach to Deduce the Topology of Metal-Organic
 Frameworks Built with Zigzag Ligands.
;
_journal_issue 20
_journal_name_full 'Journal of the American Chemical Society'
_journal_page_first 9135
_journal_page_last 9140
_journal_paper_doi 10.1021/jacs.0c03404
_journal_volume 142
_journal_year 2020
_chemical_formula_moiety '0.06(C168 H96 O72 Tb12)'
_chemical_formula_sum 'C10.5 H6 O4.5 Tb0.75'
_chemical_formula_weight 323.34
_space_group_crystal_system monoclinic
_space_group_IT_number 14
_space_group_name_Hall '-P 2yn'
_space_group_name_H-M_alt 'P 1 21/n 1'
_atom_sites_solution_hydrogens geom
_audit_creation_date 2020-03-16
_audit_creation_method
;
Olex2 1.2
(compiled 2018.05.29 svn.r3508 for OlexSys, GUI svn.r5506)
;
_cell_angle_alpha 90
_cell_angle_beta 91.22(5)
_cell_angle_gamma 90
_cell_formula_units_Z 16
_cell_length_a 17.290(5)
_cell_length_b 17.430(5)
_cell_length_c 24.110(5)
_cell_measurement_reflns_used 5269
_cell_measurement_temperature 100
_cell_measurement_theta_max 40
_cell_measurement_theta_min 1
_cell_volume 7264(3)
_computing_cell_refinement 'xds kabsch, 2010'
_computing_data_collection 'mxcube Gabadinho, 2010'
_computing_data_reduction 'xds kabsch, 2010'
_computing_molecular_graphics 'Olex2 (Dolomanov et al., 2009)'
_computing_publication_material 'Olex2 (Dolomanov et al., 2009)'
_computing_structure_refinement 'ShelXL (Sheldrick, 2015)'
_diffrn_ambient_temperature 100
_diffrn_measured_fraction_theta_full 0.941
_diffrn_measured_fraction_theta_max 0.792
_diffrn_measurement_device_type 'PILATUS DECTRIS 6M'
_diffrn_measurement_method 'w/ scan'
_diffrn_radiation_type synchrotron
_diffrn_radiation_wavelength 0.82653
_diffrn_reflns_av_R_equivalents 0.0540
_diffrn_reflns_av_unetI/netI 0.0348
_diffrn_reflns_Laue_measured_fraction_full 0.941
_diffrn_reflns_Laue_measured_fraction_max 0.792
_diffrn_reflns_limit_h_max 23
_diffrn_reflns_limit_h_min -23
_diffrn_reflns_limit_k_max 21
_diffrn_reflns_limit_k_min -21
_diffrn_reflns_limit_l_max 30
_diffrn_reflns_limit_l_min -30
_diffrn_reflns_number 92168
_diffrn_reflns_point_group_measured_fraction_full 0.941
_diffrn_reflns_point_group_measured_fraction_max 0.792
_diffrn_reflns_theta_full 29.730
_diffrn_reflns_theta_max 34.035
_diffrn_reflns_theta_min 1.669
_exptl_absorpt_coefficient_mu 4.360
_exptl_absorpt_correction_type none
_exptl_crystal_colour 'metallic light colourless'
_exptl_crystal_colour_lustre metallic
_exptl_crystal_colour_modifier light
_exptl_crystal_colour_primary colourless
_exptl_crystal_density_diffrn 1.183
_exptl_crystal_description block
_exptl_crystal_F_000 2460
_exptl_crystal_size_max 0.15
_exptl_crystal_size_mid 0.14
_exptl_crystal_size_min 0.13
_refine_diff_density_max 2.045
_refine_diff_density_min -1.418
_refine_diff_density_rms 0.162
_refine_ls_extinction_method none
_refine_ls_goodness_of_fit_ref 1.091
_refine_ls_hydrogen_treatment constr
_refine_ls_matrix_type full
_refine_ls_number_parameters 532
_refine_ls_number_reflns 14980
_refine_ls_number_restraints 111
_refine_ls_restrained_S_all 1.098
_refine_ls_R_factor_all 0.0440
_refine_ls_R_factor_gt 0.0420
_refine_ls_shift/su_max 0.002
_refine_ls_shift/su_mean 0.000
_refine_ls_structure_factor_coef Fsqd
_refine_ls_weighting_details 'w=1/[\s^2^(Fo^2^)+(0.0788P)^2^+12.4757P] where P=(Fo^2^+2Fc^2^)/3'
_refine_ls_weighting_scheme calc
_refine_ls_wR_factor_gt 0.1244
_refine_ls_wR_factor_ref 0.1262
_reflns_Friedel_coverage 0.000
_reflns_number_gt 13778
_reflns_number_total 14980
_reflns_threshold_expression 'I > 2\s(I)'
_cod_data_source_file ja0c03404_si_004.cif
_cod_data_source_block shelx
_cod_depositor_comments 'Adding full bibliography for 4134913--4134914.cif.'
_cod_original_formula_sum 'C10.50 H6 O4.50 Tb0.75'
_cod_database_code 4134914
_shelx_shelxl_version_number 2018/1
_shelx_space_group_comment
;
The symmetry employed for this shelxl refinement is uniquely defined
by the following loop, which should always be used as a source of
symmetry information in preference to the above space-group names.
They are only intended as comments.
;
_shelx_estimated_absorpt_t_max 0.580
_shelx_estimated_absorpt_t_min 0.409
_olex2_refinement_description
;
1. Fixed Uiso
 At 1.2 times of:
  All C(H) groups
2. Rigid bond restraints
 C01B, C9, C11
 with sigma for 1-2 distances of 0.01 and sigma for 1-3 distances of 0.01
 C015, C01L, C20, C13, C01K, C017
 with sigma for 1-2 distances of 0.01 and sigma for 1-3 distances of 0.01
 C014, C01C, C16, C12, C01J, C01F
 with sigma for 1-2 distances of 0.01 and sigma for 1-3 distances of 0.01
 C16, C12, C01J, C01F, C014, C01C
 with sigma for 1-2 distances of 0.01 and sigma for 1-3 distances of 0.01
3. Uiso/Uaniso restraints and constraints
C9 \\sim C01B \\sim C11: within 2A with sigma of 0.04 and sigma for terminal
atoms of 0.08
Uanis(C01K) \\sim Ueq, Uanis(C13) \\sim Ueq, Uanis(C20) \\sim Ueq, Uanis(C01L)
\\sim Ueq, Uanis(C015) \\sim Ueq, Uanis(C017) \\sim Ueq: with sigma of 0.1 and
sigma for terminal atoms of 0.2
Uanis(C01F) \\sim Ueq, Uanis(C01J) \\sim Ueq, Uanis(C12) \\sim Ueq, Uanis(C16)
\\sim Ueq, Uanis(C01C) \\sim Ueq, Uanis(C014) \\sim Ueq: with sigma of 0.1 and
sigma for terminal atoms of 0.2
4.a Aromatic/amide H refined with riding coordinates:
 C00T(H00T), C00U(H00U), C00V(H00V), C010(H010), C011(H011), C013(H013),
 C018(H018), C019(H019), C9(H9), C11(H11), C01I(H01I), C00Z(H00Z), C12(H12),
 C01J(H01J), C01F(H01F), C01C(H01C), C01D(H01D), C01E(H01E), C01G(H01G), C8(H8),
  C13(H13), C20(H20), C01L(H01L), C017(H017)
4.b Fitted hexagon refined as free rotating group:
 C01B(C9,C11,C01I,C016,C00Z), C16(C12,C01J,C01F,C014,C01C), C13(C20,C01L,C015,
 C017,C01K)
;
_olex2_submission_special_instructions 'No special instructions were received'

loop_
_space_group_symop_operation_xyz
'x, y, z'
'-x+1/2, y+1/2, -z+1/2'
'-x, -y, -z'
'x-1/2, -y-1/2, z-1/2'

loop_
_atom_site_label
_atom_site_type_symbol
_atom_site_fract_x
_atom_site_fract_y
_atom_site_fract_z
_atom_site_U_iso_or_equiv
_atom_site_adp_type
_atom_site_occupancy
_atom_site_site_symmetry_order
_atom_site_calc_flag
_atom_site_refinement_flags_posn
_atom_site_refinement_flags_adp
_atom_site_refinement_flags_occupancy
_atom_site_disorder_assembly
_atom_site_disorder_group
Tb00 Tb 0.57963(2) 0.62915(2) 0.48313(2) 0.02657(7) Uani 1 1 d . . . . .
Tb1 Tb 0.36138(2) 0.58511(2) 0.50512(2) 0.02752(7) Uani 1 1 d . . . . .
Tb2 Tb 0.52215(2) 0.51811(2) 0.61620(2) 0.02786(7) Uani 1 1 d . . . . .
O004 O 0.61103(14) 0.52930(13) 0.54261(11) 0.0171(5) Uani 1 1 d . . . . .
O005 O 0.58973(14) 0.51260(13) 0.43603(11) 0.0174(5) Uani 1 1 d . . . . .
O006 O 0.48320(15) 0.60790(14) 0.54727(11) 0.0187(5) Uani 1 1 d . . . . .
O007 O 0.46300(15) 0.59079(14) 0.44094(11) 0.0191(5) Uani 1 1 d . . . . .
O008 O 0.7918(2) 0.8948(2) 0.91929(15) 0.0431(8) Uani 1 1 d . . . . .
O009 O 0.9287(2) 0.9066(2) 0.16357(14) 0.0412(8) Uani 1 1 d . . . . .
O00A O 0.5431(2) 0.5803(2) 0.33519(15) 0.0445(9) Uani 1 1 d . . . . .
O00B O 0.25887(19) 0.5025(2) 0.52061(17) 0.0417(8) Uani 1 1 d . . . . .
O00C O 0.5104(2) 0.74303(18) 0.47814(16) 0.0422(8) Uani 1 1 d . . . . .
O00D O 0.7318(2) 0.8412(2) 0.98895(16) 0.0461(9) Uani 1 1 d . . . . .
O00E O 0.6272(2) 0.6977(2) 0.56022(15) 0.0435(8) Uani 1 1 d . . . . .
O00F O 0.5971(2) 0.6676(2) 0.39231(15) 0.0407(8) Uani 1 1 d . . . . .
O00G O 0.3856(2) 0.71603(19) 0.49197(19) 0.0493(9) Uani 1 1 d . . . . .
O00H O 0.3207(2) 0.6336(2) 0.59232(16) 0.0466(9) Uani 1 1 d . . . . .
O00I O 0.28549(19) 0.3774(2) 0.52561(16) 0.0403(8) Uani 1 1 d . . . . .
O00J O 0.5946(2) 0.6284(2) 0.63394(16) 0.0461(9) Uani 1 1 d . . . . .
O00K O 1.0170(2) 0.9501(2) 0.22166(15) 0.0450(8) Uani 1 1 d . . . . .
C00M C 0.9572(3) 0.9129(3) 0.2121(2) 0.0421(12) Uani 1 1 d . . . . .
C00N C 0.7383(3) 0.8527(3) 0.9379(2) 0.0450(12) Uani 1 1 d . . . . .
C00O C 0.5917(4) 0.6311(3) 0.3469(2) 0.0436(12) Uani 1 1 d . . . . .
C00P C 0.6208(3) 0.6875(3) 0.6107(2) 0.0441(12) Uani 1 1 d . . . . .
C00Q C 0.9158(3) 0.8752(3) 0.2593(2) 0.0486(13) Uani 1 1 d . . . . .
C00R C 0.4407(4) 0.7602(3) 0.4846(3) 0.0576(16) Uani 1 1 d . . . . .
C00S C 0.2400(3) 0.4336(3) 0.5221(2) 0.0412(11) Uani 1 1 d . . . . .
C00T C 0.7056(4) 0.7060(4) 0.3149(3) 0.0570(15) Uani 1 1 d . . . . .
H00T H 0.706263 0.732089 0.349488 0.068 Uiso 1 1 calc R . . . .
C00U C 0.8590(4) 0.8207(4) 0.2467(2) 0.0544(15) Uani 1 1 d . . . . .
H00U H 0.844164 0.810984 0.209147 0.065 Uiso 1 1 calc R . . . .
C00V C 0.9352(4) 0.8925(5) 0.3131(3) 0.069(2) Uani 1 1 d . . . . .
H00V H 0.974057 0.929565 0.321334 0.082 Uiso 1 1 calc R . . . .
C00W C 0.8238(4) 0.7802(5) 0.2898(3) 0.069(2) Uani 1 1 d . . . . .
C00X C 0.7622(6) 0.7222(5) 0.2763(3) 0.087(3) Uani 1 1 d . . . . .
C00Y C 0.6477(5) 0.6516(5) 0.3033(3) 0.072(2) Uani 1 1 d . . . . .
C010 C 0.8975(6) 0.8553(7) 0.3552(3) 0.097(3) Uani 1 1 d . . . . .
H010 H 0.908777 0.868742 0.392677 0.116 Uiso 1 1 calc R . . . .
C011 C 0.8437(6) 0.7988(6) 0.3435(3) 0.089(3) Uani 1 1 d . . . . .
H011 H 0.820087 0.772295 0.373180 0.107 Uiso 1 1 calc R . . . .
C012 C 0.6439(5) 0.7524(4) 0.6492(3) 0.068(2) Uani 1 1 d . . . . .
C013 C 0.6327(5) 0.7442(5) 0.7060(3) 0.074(2) Uani 1 1 d . . . . .
H013 H 0.612406 0.697725 0.720158 0.089 Uiso 1 1 calc R . . . .
C018 C 0.6745(9) 0.8188(5) 0.6277(4) 0.125(5) Uani 1 1 d . . . . .
H018 H 0.682764 0.823214 0.588980 0.149 Uiso 1 1 calc R . . . .
C019 C 0.7580(9) 0.6836(8) 0.2248(5) 0.153(7) Uani 1 1 d . . . . .
H019 H 0.796385 0.692702 0.198010 0.183 Uiso 1 1 calc R . . . .
C01A C 0.6515(6) 0.8045(6) 0.7422(4) 0.096(3) Uani 1 1 d . . . . .
C01B C 0.6437(5) 0.7895(5) 0.80427(16) 0.134(5) Uani 1 1 d . U . . .
C9 C 0.5910(6) 0.7358(6) 0.8234(2) 0.209(8) Uani 1 1 d G U . . .
H9 H 0.558914 0.708520 0.797732 0.251 Uiso 1 1 calc R . . . .
C11 C 0.5854(6) 0.7222(7) 0.8799(3) 0.231(10) Uani 1 1 d G U . . .
H11 H 0.549395 0.685562 0.892968 0.278 Uiso 1 1 calc R . . . .
C01I C 0.6324(5) 0.7622(6) 0.91742(18) 0.228(13) Uani 1 1 d G . . . .
H01I H 0.628544 0.752861 0.956082 0.274 Uiso 1 1 calc R . . . .
C016 C 0.6851(4) 0.8158(4) 0.89834(18) 0.084(3) Uani 1 1 d G . . . .
C00Z C 0.6907(3) 0.8294(3) 0.84177(19) 0.069(2) Uani 1 1 d G . . . .
H00Z H 0.726733 0.866077 0.828724 0.083 Uiso 1 1 calc R . . . .
C16 C 0.4640(4) 0.9734(3) 0.4848(7) 0.289(16) Uani 1 1 d . U . . .
C12 C 0.3893(4) 0.9984(2) 0.4725(7) 0.214(10) Uani 1 1 d G U . . .
H12 H 0.378664 1.051796 0.469802 0.257 Uiso 1 1 calc R . . . .
C01J C 0.3301(4) 0.9454(3) 0.4643(6) 0.184(8) Uani 1 1 d G U . . .
H01J H 0.279002 0.962565 0.455925 0.220 Uiso 1 1 calc R . . . .
C01F C 0.3456(3) 0.8674(3) 0.4683(4) 0.120(5) Uani 1 1 d G U . . .
H01F H 0.305177 0.831140 0.462656 0.144 Uiso 1 1 calc R . . . .
C014 C 0.4204(3) 0.8423(2) 0.4805(4) 0.105(4) Uani 1 1 d G U . . .
C01C C 0.4796(3) 0.8953(3) 0.4888(5) 0.187(9) Uani 1 1 d G U . . .
H01C H 0.530678 0.878174 0.497141 0.225 Uiso 1 1 calc R . . . .
C01D C 0.6445(8) 0.6153(7) 0.2516(4) 0.135(6) Uani 1 1 d . . . . .
H01D H 0.605049 0.578770 0.243443 0.162 Uiso 1 1 calc R . . . .
C01E C 0.6983(10) 0.6327(9) 0.2131(5) 0.188(10) Uani 1 1 d . . . . .
H01E H 0.694891 0.609385 0.177473 0.226 Uiso 1 1 calc R . . . .
C01G C 0.6837(10) 0.8700(6) 0.7210(4) 0.141(6) Uani 1 1 d . . . . .
H01G H 0.700029 0.909626 0.745572 0.169 Uiso 1 1 calc R . . . .
C8 C 0.6931(12) 0.8795(7) 0.6635(5) 0.187(10) Uani 1 1 d . . . . .
H8 H 0.711827 0.926581 0.649159 0.225 Uiso 1 1 calc R . . . .
C13 C 0.0000(3) 0.3891(3) 0.5004(8) 0.42(2) Uani 1 1 d . U . . .
H13 H -0.053425 0.379225 0.493694 0.504 Uiso 1 1 calc R . . . .
C20 C 0.0510(3) 0.3286(2) 0.5096(7) 0.39(2) Uani 1 1 d G U . . .
H20 H 0.032430 0.277289 0.509145 0.464 Uiso 1 1 calc R . . . .
C01L C 0.1291(3) 0.3431(2) 0.5193(6) 0.206(10) Uani 1 1 d G U . . .
H01L H 0.164004 0.301714 0.525603 0.247 Uiso 1 1 calc R . . . .
C015 C 0.1563(2) 0.4182(3) 0.5199(4) 0.098(4) Uani 1 1 d G U . . .
C017 C 0.1053(2) 0.4787(2) 0.5107(5) 0.117(5) Uani 1 1 d G U . . .
H017 H 0.123872 0.530011 0.511158 0.141 Uiso 1 1 calc R . . . .
C01K C 0.0272(2) 0.4642(3) 0.5010(7) 0.265(14) Uani 1 1 d G U . . .
O1 O 0.6307(2) 0.4595(2) 0.66057(15) 0.0458(8) Uani 1 1 d . . . . .

loop_
_atom_site_aniso_label
_atom_site_aniso_U_11
_atom_site_aniso_U_22
_atom_site_aniso_U_33
_atom_site_aniso_U_23
_atom_site_aniso_U_13
_atom_site_aniso_U_12
Tb00 0.02206(11) 0.02149(11) 0.03645(13) -0.00126(7) 0.00728(9) -0.00189(6)
Tb1 0.02044(11) 0.02357(11) 0.03882(13) -0.00166(7) 0.00716(9) 0.00231(6)
Tb2 0.02538(11) 0.02749(11) 0.03094(13) -0.00254(7) 0.00591(9) -0.00027(7)
O004 0.0121(11) 0.0158(11) 0.0235(13) -0.0018(9) 0.0037(10) 0.0026(9)
O005 0.0135(11) 0.0150(11) 0.0241(13) -0.0022(9) 0.0054(10) -0.0007(9)
O006 0.0168(12) 0.0153(11) 0.0241(13) -0.0028(9) 0.0035(11) -0.0005(9)
O007 0.0145(11) 0.0168(12) 0.0260(14) -0.0010(9) 0.0032(11) -0.0011(9)
O008 0.0389(19) 0.0458(19) 0.044(2) -0.0025(15) 0.0019(16) -0.0114(16)
O009 0.043(2) 0.051(2) 0.0302(19) 0.0092(14) 0.0058(16) -0.0085(15)
O00A 0.046(2) 0.046(2) 0.041(2) 0.0077(14) 0.0120(17) -0.0115(16)
O00B 0.0214(15) 0.0391(18) 0.065(2) 0.0022(16) 0.0090(16) -0.0033(13)
O00C 0.0410(19) 0.0241(15) 0.062(2) -0.0028(14) 0.0109(17) 0.0014(13)
O00D 0.041(2) 0.0442(19) 0.053(2) -0.0070(16) 0.0115(18) -0.0134(16)
O00E 0.044(2) 0.0426(19) 0.044(2) -0.0100(15) -0.0010(17) -0.0095(15)
O00F 0.0430(19) 0.0364(17) 0.0434(19) 0.0037(14) 0.0151(16) -0.0025(14)
O00G 0.0401(19) 0.0264(16) 0.082(3) 0.0023(16) 0.008(2) 0.0037(14)
O00H 0.0357(19) 0.053(2) 0.051(2) -0.0126(16) 0.0114(17) 0.0162(16)
O00I 0.0216(15) 0.0407(18) 0.059(2) 0.0050(15) 0.0090(16) -0.0043(13)
O00J 0.049(2) 0.042(2) 0.047(2) -0.0096(15) -0.0024(18) -0.0121(16)
O00K 0.0395(19) 0.054(2) 0.041(2) 0.0090(16) 0.0021(17) -0.0099(16)
C00M 0.031(2) 0.048(3) 0.048(3) 0.009(2) 0.013(2) -0.004(2)
C00N 0.038(3) 0.041(3) 0.056(3) -0.015(2) 0.013(3) -0.009(2)
C00O 0.050(3) 0.036(2) 0.046(3) 0.0091(19) 0.017(3) -0.004(2)
C00P 0.039(3) 0.040(3) 0.053(3) -0.010(2) -0.007(3) -0.009(2)
C00Q 0.041(3) 0.061(3) 0.045(3) 0.014(2) 0.015(3) -0.010(2)
C00R 0.047(3) 0.020(2) 0.106(5) -0.002(3) 0.013(3) 0.006(2)
C00S 0.024(2) 0.038(2) 0.062(3) 0.004(2) 0.007(2) -0.0007(18)
C00T 0.058(4) 0.058(3) 0.055(4) 0.005(3) 0.022(3) -0.015(3)
C00U 0.058(4) 0.062(4) 0.044(3) 0.006(2) 0.020(3) -0.019(3)
C00V 0.061(4) 0.096(5) 0.050(4) 0.007(3) 0.008(3) -0.037(4)
C00W 0.065(4) 0.083(5) 0.059(4) 0.004(3) 0.033(3) -0.028(4)
C00X 0.111(7) 0.094(6) 0.058(4) -0.011(4) 0.040(5) -0.055(5)
C00Y 0.088(5) 0.075(4) 0.053(4) -0.005(3) 0.030(4) -0.036(4)
C010 0.092(6) 0.159(9) 0.040(4) 0.011(4) 0.011(4) -0.052(6)
C011 0.091(6) 0.120(7) 0.057(4) 0.026(4) 0.011(4) -0.048(5)
C012 0.096(6) 0.053(4) 0.055(4) -0.011(3) -0.012(4) -0.025(4)
C013 0.097(6) 0.070(4) 0.055(4) -0.016(3) -0.018(4) -0.027(4)
C018 0.239(15) 0.080(6) 0.053(5) -0.002(4) -0.027(7) -0.078(8)
C019 0.180(13) 0.179(12) 0.103(7) -0.057(8) 0.095(9) -0.119(11)
C01A 0.121(8) 0.099(6) 0.067(5) -0.032(4) 0.003(5) -0.059(6)
C01B 0.135(9) 0.201(12) 0.066(5) -0.054(6) 0.008(6) -0.116(9)
C9 0.227(14) 0.319(18) 0.081(6) -0.045(9) 0.015(9) -0.213(14)
C11 0.240(16) 0.37(2) 0.085(6) -0.053(10) 0.040(9) -0.252(17)
C01I 0.208(16) 0.42(3) 0.057(6) -0.058(10) 0.034(8) -0.247(19)
C016 0.068(5) 0.123(7) 0.062(4) -0.037(4) 0.015(4) -0.051(5)
C00Z 0.075(5) 0.070(4) 0.062(4) -0.032(3) 0.004(4) -0.027(4)
C16 0.088(7) 0.033(4) 0.75(5) -0.047(12) 0.053(15) 0.005(5)
C12 0.115(8) 0.030(4) 0.50(3) -0.009(9) 0.040(14) 0.012(4)
C01J 0.092(7) 0.053(5) 0.41(3) 0.020(10) 0.015(12) 0.022(4)
C01F 0.074(5) 0.044(4) 0.241(15) 0.009(6) -0.003(7) -0.004(4)
C014 0.066(4) 0.039(3) 0.210(12) -0.019(5) 0.031(6) 0.003(3)
C01C 0.062(5) 0.022(3) 0.48(3) -0.040(7) 0.079(9) -0.002(3)
C01D 0.173(12) 0.158(10) 0.078(6) -0.046(6) 0.068(7) -0.115(10)
C01E 0.240(17) 0.221(15) 0.107(8) -0.087(9) 0.117(10) -0.177(14)
C01G 0.252(18) 0.098(7) 0.071(6) -0.032(5) -0.025(9) -0.075(9)
C8 0.38(3) 0.095(7) 0.081(7) 0.002(6) -0.042(11) -0.148(13)
C13 0.038(5) 0.077(6) 1.14(7) 0.171(19) -0.101(16) -0.032(5)
C20 0.040(5) 0.067(6) 1.05(6) 0.164(17) -0.086(15) -0.022(4)
C01L 0.033(4) 0.061(5) 0.52(3) 0.092(10) -0.011(9) -0.014(3)
C015 0.021(2) 0.046(3) 0.227(11) 0.041(5) -0.003(4) -0.006(2)
C017 0.023(3) 0.043(3) 0.286(14) 0.057(6) -0.002(5) -0.006(2)
C01K 0.033(4) 0.060(5) 0.70(4) 0.115(13) -0.056(11) -0.010(4)
O1 0.044(2) 0.054(2) 0.040(2) 0.0006(16) -0.0021(17) 0.0106(17)

loop_
_atom_type_symbol
_atom_type_description
_atom_type_scat_dispersion_real
_atom_type_scat_dispersion_imag
_atom_type_scat_source
C C 0.0052 0.0023 'International Tables Vol C Tables 4.2.6.8 and 6.1.1.4'
H H 0.0000 0.0000 'International Tables Vol C Tables 4.2.6.8 and 6.1.1.4'
O O 0.0162 0.0086 'International Tables Vol C Tables 4.2.6.8 and 6.1.1.4'
Tb Tb -0.1460 5.3976 'International Tables Vol C Tables 4.2.6.8 and 6.1.1.4'

loop_
_geom_angle_atom_site_label_1
_geom_angle_atom_site_label_2
_geom_angle_atom_site_label_3
_geom_angle
_geom_angle_site_symmetry_1
_geom_angle_site_symmetry_3
_geom_angle_publ_flag
Tb1 Tb00 Tb1 93.110(12) 3_666 . ?
Tb1 Tb00 Tb2 61.90(3) . 3_666 ?
Tb1 Tb00 Tb2 61.73(2) 3_666 3_666 ?
Tb1 Tb00 Tb2 62.142(19) 3_666 . ?
Tb2 Tb00 Tb1 61.66(4) . . ?
Tb2 Tb00 Tb2 93.38(2) . 3_666 ?
O004 Tb00 Tb1 89.01(7) . . ?
O004 Tb00 Tb1 34.15(6) . 3_666 ?
O004 Tb00 Tb2 88.99(7) . 3_666 ?
O004 Tb00 Tb2 34.47(6) . . ?
O004 Tb00 O005 68.15(9) . . ?
O004 Tb00 O006 68.30(9) . . ?
O004 Tb00 O007 104.10(9) . . ?
O004 Tb00 O00C 142.22(11) . . ?
O004 Tb00 O00E 79.51(12) . . ?
O004 Tb00 O00F 140.40(11) . . ?
O004 Tb00 O00I 78.39(11) . 3_666 ?
O005 Tb00 Tb1 34.53(7) . 3_666 ?
O005 Tb00 Tb1 88.71(7) . . ?
O005 Tb00 Tb2 89.50(6) . . ?
O005 Tb00 Tb2 33.62(6) . 3_666 ?
O005 Tb00 O007 67.18(9) . . ?
O005 Tb00 O00E 143.15(12) . . ?
O005 Tb00 O00I 80.20(11) . 3_666 ?
O006 Tb00 Tb1 89.38(6) . 3_666 ?
O006 Tb00 Tb1 33.81(7) . . ?
O006 Tb00 Tb2 89.03(6) . 3_666 ?
O006 Tb00 Tb2 34.37(7) . . ?
O006 Tb00 O005 104.28(9) . . ?
O006 Tb00 O007 67.67(9) . . ?
O006 Tb00 O00E 78.37(11) . . ?
O006 Tb00 O00I 141.12(12) . 3_666 ?
O007 Tb00 Tb1 88.82(6) . 3_666 ?
O007 Tb00 Tb1 34.31(7) . . ?
O007 Tb00 Tb2 34.03(6) . 3_666 ?
O007 Tb00 Tb2 89.05(7) . . ?
O007 Tb00 O00E 140.91(12) . . ?
O007 Tb00 O00I 142.78(11) . 3_666 ?
O00C Tb00 Tb1 71.08(9) . . ?
O00C Tb00 Tb1 164.15(9) . 3_666 ?
O00C Tb00 Tb2 109.13(10) . . ?
O00C Tb00 Tb2 107.79(10) . 3_666 ?
O00C Tb00 O005 139.72(12) . . ?
O00C Tb00 O006 78.15(11) . . ?
O00C Tb00 O007 77.46(11) . . ?
O00C Tb00 O00E 77.11(14) . . ?
O00C Tb00 O00I 123.28(12) . 3_666 ?
O00E Tb00 Tb1 108.48(10) . . ?
O00E Tb00 Tb1 110.20(10) . 3_666 ?
O00E Tb00 Tb2 165.37(9) . 3_666 ?
O00E Tb00 Tb2 72.02(9) . . ?
O00E Tb00 O00I 76.32(14) . 3_666 ?
O00F Tb00 Tb1 109.36(11) . . ?
O00F Tb00 Tb1 107.94(9) . 3_666 ?
O00F Tb00 Tb2 71.10(9) . 3_666 ?
O00F Tb00 Tb2 164.47(9) . . ?
O00F Tb00 O005 77.24(11) . . ?
O00F Tb00 O006 141.61(12) . . ?
O00F Tb00 O007 78.44(12) . . ?
O00F Tb00 O00C 77.34(13) . . ?
O00F Tb00 O00E 123.50(13) . . ?
O00F Tb00 O00I 77.27(14) . 3_666 ?
O00I Tb00 Tb1 165.60(8) 3_666 . ?
O00I Tb00 Tb1 72.55(8) 3_666 3_666 ?
O00I Tb00 Tb2 108.73(10) 3_666 . ?
O00I Tb00 Tb2 110.40(10) 3_666 3_666 ?
Tb00 Tb1 Tb00 86.890(12) 3_666 . ?
O004 Tb1 Tb00 83.90(7) 3_666 . ?
O004 Tb1 Tb00 33.43(6) 3_666 3_666 ?
O004 Tb1 O005 67.01(9) 3_666 3_666 ?
O004 Tb1 O007 63.61(8) 3_666 . ?
O004 Tb1 O008 78.76(11) 3_666 4_575 ?
O004 Tb1 O00D 121.79(12) 3_666 4_575 ?
O004 Tb1 O00H 142.79(12) 3_666 . ?
O004 Tb1 C00N 101.54(14) 3_666 4_575 ?
O005 Tb1 Tb00 83.60(7) 3_666 . ?
O005 Tb1 Tb00 34.09(6) 3_666 3_666 ?
O005 Tb1 O007 99.30(9) 3_666 . ?
O005 Tb1 O008 142.25(11) 3_666 4_575 ?
O005 Tb1 O00D 137.85(10) 3_666 4_575 ?
O005 Tb1 O00H 80.46(11) 3_666 . ?
O005 Tb1 C00N 150.00(13) 3_666 4_575 ?
O006 Tb1 Tb00 84.23(6) . 3_666 ?
O006 Tb1 Tb00 33.40(6) . . ?
O006 Tb1 O004 99.51(9) . 3_666 ?
O006 Tb1 O005 63.68(9) . 3_666 ?
O006 Tb1 O007 66.75(9) . . ?
O006 Tb1 O008 140.92(12) . 4_575 ?
O006 Tb1 O00D 137.77(11) . 4_575 ?
O006 Tb1 O00H 80.67(12) . . ?
O006 Tb1 C00N 146.00(13) . 4_575 ?
O007 Tb1 Tb00 83.70(6) . 3_666 ?
O007 Tb1 Tb00 33.80(7) . . ?
O007 Tb1 O008 78.19(11) . 4_575 ?
O007 Tb1 O00D 121.96(11) . 4_575 ?
O007 Tb1 O00H 142.95(12) . . ?
O007 Tb1 C00N 99.65(12) . 4_575 ?
O008 Tb1 Tb00 109.27(9) 4_575 3_666 ?
O008 Tb1 Tb00 108.85(10) 4_575 . ?
O008 Tb1 O00D 52.02(13) 4_575 4_575 ?
O008 Tb1 C00N 26.12(14) 4_575 4_575 ?
O00B Tb1 Tb00 152.78(9) . . ?
O00B Tb1 Tb00 65.89(9) . 3_666 ?
O00B Tb1 O004 73.55(11) . 3_666 ?
O00B Tb1 O005 73.78(11) . 3_666 ?
O00B Tb1 O006 135.66(11) . . ?
O00B Tb1 O007 135.34(11) . . ?
O00B Tb1 O008 81.88(14) . 4_575 ?
O00B Tb1 O00D 70.89(12) . 4_575 ?
O00B Tb1 O00G 139.94(13) . . ?
O00B Tb1 O00H 80.61(15) . . ?
O00B Tb1 C00N 76.38(14) . 4_575 ?
O00D Tb1 Tb00 135.60(9) 4_575 . ?
O00D Tb1 Tb00 135.21(9) 4_575 3_666 ?
O00D Tb1 C00N 25.99(14) 4_575 4_575 ?
O00G Tb1 Tb00 67.28(9) . . ?
O00G Tb1 Tb00 154.16(9) . 3_666 ?
O00G Tb1 O004 136.04(12) . 3_666 ?
O00G Tb1 O005 136.15(12) . 3_666 ?
O00G Tb1 O006 74.53(12) . . ?
O00G Tb1 O007 74.57(12) . . ?
O00G Tb1 O008 80.13(14) . 4_575 ?
O00G Tb1 O00D 69.79(13) . 4_575 ?
O00G Tb1 O00H 80.29(15) . . ?
O00G Tb1 C00N 71.76(15) . 4_575 ?
O00H Tb1 Tb00 110.99(10) . 3_666 ?
O00H Tb1 Tb00 110.78(11) . . ?
O00H Tb1 O008 123.86(13) . 4_575 ?
O00H Tb1 O00D 71.84(13) . 4_575 ?
O00H Tb1 C00N 97.76(15) . 4_575 ?
C00N Tb1 Tb00 126.68(12) 4_575 3_666 ?
C00N Tb1 Tb00 123.99(11) 4_575 . ?
Tb00 Tb2 Tb00 86.62(2) . 3_666 ?
O004 Tb2 Tb00 83.47(6) . 3_666 ?
O004 Tb2 Tb00 33.37(6) . . ?
O004 Tb2 O009 139.90(11) . 4_576 ?
O004 Tb2 O00K 138.25(11) . 4_576 ?
O004 Tb2 C00M 147.15(12) . 4_576 ?
O005 Tb2 Tb00 83.87(7) 3_666 . ?
O005 Tb2 Tb00 33.43(6) 3_666 3_666 ?
O005 Tb2 O004 99.01(9) 3_666 . ?
O005 Tb2 O006 63.63(9) 3_666 . ?
O005 Tb2 O007 66.58(9) 3_666 3_666 ?
O005 Tb2 O009 79.86(11) 3_666 4_576 ?
O005 Tb2 O00A 72.86(12) 3_666 3_666 ?
O005 Tb2 O00K 121.80(11) 3_666 4_576 ?
O005 Tb2 C00M 101.32(13) 3_666 4_576 ?
O005 Tb2 O1 141.14(12) 3_666 . ?
O006 Tb2 Tb00 33.67(6) . . ?
O006 Tb2 Tb00 83.47(7) . 3_666 ?
O006 Tb2 O004 66.51(9) . . ?
O006 Tb2 O009 77.75(11) . 4_576 ?
O006 Tb2 O00A 133.77(12) . 3_666 ?
O006 Tb2 O00K 121.91(11) . 4_576 ?
O006 Tb2 C00M 100.30(13) . 4_576 ?
O006 Tb2 O1 144.21(12) . . ?
O007 Tb2 Tb00 33.61(6) 3_666 3_666 ?
O007 Tb2 Tb00 83.46(7) 3_666 . ?
O007 Tb2 O004 63.33(8) 3_666 . ?
O007 Tb2 O006 98.88(9) 3_666 . ?
O007 Tb2 O009 143.37(11) 3_666 4_576 ?
O007 Tb2 O00A 76.47(11) 3_666 3_666 ?
O007 Tb2 O00K 138.28(11) 3_666 4_576 ?
O007 Tb2 C00M 149.25(13) 3_666 4_576 ?
O007 Tb2 O1 79.74(12) 3_666 . ?
O009 Tb2 Tb00 110.71(10) 4_576 3_666 ?
O009 Tb2 Tb00 107.93(10) 4_576 . ?
O009 Tb2 O00K 51.64(12) 4_576 4_576 ?
O009 Tb2 C00M 25.97(15) 4_576 4_576 ?
O00A Tb2 Tb00 153.82(10) 3_666 . ?
O00A Tb2 Tb00 67.37(10) 3_666 3_666 ?
O00A Tb2 O004 138.40(11) 3_666 . ?
O00A Tb2 O009 80.08(14) 3_666 4_576 ?
O00A Tb2 O00K 69.27(13) 3_666 4_576 ?
O00A Tb2 C00M 72.89(15) 3_666 4_576 ?
O00J Tb2 Tb00 152.75(10) . 3_666 ?
O00J Tb2 Tb00 66.14(10) . . ?
O00J Tb2 O004 73.50(12) . . ?
O00J Tb2 O005 136.12(12) . 3_666 ?
O00J Tb2 O006 74.19(12) . . ?
O00J Tb2 O007 134.86(12) . 3_666 ?
O00J Tb2 O009 79.96(14) . 4_576 ?
O00J Tb2 O00A 139.86(14) . 3_666 ?
O00J Tb2 O00K 71.01(14) . 4_576 ?
O00J Tb2 C00M 73.94(15) . 4_576 ?
O00J Tb2 O1 81.69(15) . . ?
O00K Tb2 Tb00 135.46(9) 4_576 . ?
O00K Tb2 Tb00 135.57(9) 4_576 3_666 ?
O00K Tb2 C00M 25.66(14) 4_576 4_576 ?
C00M Tb2 Tb00 126.38(11) 4_576 3_666 ?
C00M Tb2 Tb00 124.69(11) 4_576 . ?
O1 Tb2 Tb00 111.87(10) . . ?
O1 Tb2 Tb00 109.59(10) . 3_666 ?
O1 Tb2 O004 81.62(11) . . ?
O1 Tb2 O009 123.87(13) . 4_576 ?
O1 Tb2 O00A 81.13(14) . 3_666 ?
O1 Tb2 O00K 72.24(13) . 4_576 ?
O1 Tb2 C00M 97.90(15) . 4_576 ?
Tb00 O004 Tb1 112.42(11) . 3_666 ?
Tb00 O004 Tb2 112.16(10) . . ?
Tb1 O004 Tb2 115.81(10) 3_666 . ?
Tb00 O005 Tb1 111.38(11) . 3_666 ?
Tb00 O005 Tb2 112.95(10) . 3_666 ?
Tb2 O005 Tb1 115.99(10) 3_666 3_666 ?
Tb00 O006 Tb1 112.78(11) . . ?
Tb00 O006 Tb2 111.97(10) . . ?
Tb1 O006 Tb2 115.46(11) . . ?
Tb00 O007 Tb1 111.89(11) . . ?
Tb00 O007 Tb2 112.36(10) . 3_666 ?
Tb2 O007 Tb1 116.03(10) 3_666 . ?
C00N O008 Tb1 97.8(3) . 4_676 ?
C00M O009 Tb2 98.1(3) . 4_675 ?
C00O O00A Tb2 136.4(4) . 3_666 ?
C00S O00B Tb1 143.6(3) . . ?
C00R O00C Tb00 133.9(3) . . ?
C00N O00D Tb1 88.5(3) . 4_676 ?
C00P O00E Tb00 132.1(3) . . ?
C00O O00F Tb00 131.5(3) . . ?
C00R O00G Tb1 139.8(3) . . ?
C00S O00I Tb00 130.7(3) . 3_666 ?
C00P O00J Tb2 142.2(4) . . ?
C00M O00K Tb2 88.6(3) . 4_675 ?
O009 C00M Tb2 55.9(2) . 4_675 ?
O009 C00M C00Q 118.7(5) . . ?
O00K C00M Tb2 65.8(3) . 4_675 ?
O00K C00M O009 121.7(5) . . ?
O00K C00M C00Q 119.6(5) . . ?
C00Q C00M Tb2 174.4(4) . 4_675 ?
O008 C00N Tb1 56.1(3) . 4_676 ?
O008 C00N C016 118.5(5) . . ?
O00D C00N Tb1 65.5(3) . 4_676 ?
O00D C00N O008 121.4(5) . . ?
O00D C00N C016 120.2(5) . . ?
C016 C00N Tb1 171.0(4) . 4_676 ?
O00A C00O O00F 126.1(5) . . ?
O00A C00O C00Y 117.1(5) . . ?
O00F C00O C00Y 116.9(5) . . ?
O00E C00P O00J 126.4(5) . . ?
O00E C00P C012 118.0(5) . . ?
O00J C00P C012 115.6(5) . . ?
C00U C00Q C00M 118.3(5) . . ?
C00V C00Q C00M 120.7(5) . . ?
C00V C00Q C00U 121.0(5) . . ?
O00C C00R C014 116.7(5) . . ?
O00G C00R O00C 127.8(5) . . ?
O00G C00R C014 115.4(5) . . ?
O00B C00S O00I 126.2(5) . . ?
O00B C00S C015 115.6(4) . . ?
O00I C00S C015 118.2(4) . . ?
C00X C00T C00Y 120.8(6) . . ?
C00Q C00U C00W 119.5(6) . . ?
C00Q C00V C010 119.0(7) . . ?
C00U C00W C00X 119.5(7) . . ?
C011 C00W C00U 118.5(7) . . ?
C011 C00W C00X 121.9(6) . . ?
C00T C00X C00W 119.8(6) . . ?
C00T C00X C019 117.8(7) . . ?
C019 C00X C00W 122.4(6) . . ?
C00T C00Y C00O 119.6(6) . . ?
C01D C00Y C00O 120.4(7) . . ?
C01D C00Y C00T 119.9(6) . . ?
C011 C010 C00V 120.8(8) . . ?
C00W C011 C010 121.0(6) . . ?
C013 C012 C00P 119.1(6) . . ?
C018 C012 C00P 119.6(6) . . ?
C018 C012 C013 121.2(6) . . ?
C012 C013 C01A 120.0(7) . . ?
C012 C018 C8 119.2(8) . . ?
C01E C019 C00X 120.6(8) . . ?
C013 C01A C01B 117.2(8) . . ?
C01G C01A C013 118.8(8) . . ?
C01G C01A C01B 123.5(6) . . ?
C9 C01B C01A 120.7(4) . . ?
C9 C01B C00Z 120.0 . . ?
C00Z C01B C01A 119.3(4) . . ?
C01B C9 C11 120.0 . . ?
C01I C11 C9 120.0 . . ?
C11 C01I C016 120.0 . . ?
C01I C016 C00N 119.2(4) . . ?
C00Z C016 C00N 120.6(4) . . ?
C00Z C016 C01I 120.0 . . ?
C016 C00Z C01B 120.0 . . ?
C12 C16 C16 125.9(6) . 3_676 ?
C12 C16 C01C 120.0 . . ?
C01C C16 C16 111.4(6) . 3_676 ?
C16 C12 C01J 120.0 . . ?
C01F C01J C12 120.0 . . ?
C01J C01F C014 120.0 . . ?
C01F C014 C00R 122.5(4) . . ?
C01F C014 C01C 120.0 . . ?
C01C C014 C00R 117.5(4) . . ?
C014 C01C C16 120.0 . . ?
C01E C01D C00Y 119.5(9) . . ?
C01D C01E C019 121.3(9) . . ?
C01A C01G C8 121.4(7) . . ?
C018 C8 C01G 119.2(9) . . ?
C20 C13 C01K 120.0 . . ?
C13 C20 C01L 120.0 . . ?
C015 C01L C20 120.0 . . ?
C01L C015 C00S 120.3(4) . . ?
C01L C015 C017 120.0 . . ?
C017 C015 C00S 119.1(3) . . ?
C015 C017 C01K 120.0 . . ?
C13 C01K C01K 123.3(6) . 3_566 ?
C017 C01K C13 120.0 . . ?
C017 C01K C01K 116.2(7) . 3_566 ?

loop_
_geom_bond_atom_site_label_1
_geom_bond_atom_site_label_2
_geom_bond_distance
_geom_bond_site_symmetry_2
_geom_bond_publ_flag
Tb00 Tb1 3.8803(11) 3_666 ?
Tb00 Tb1 3.8980(12) . ?
Tb00 Tb2 3.8939(10) . ?
Tb00 Tb2 3.9041(12) 3_666 ?
Tb00 O004 2.312(3) . ?
Tb00 O005 2.336(2) . ?
Tb00 O006 2.328(3) . ?
Tb00 O007 2.337(3) . ?
Tb00 O00C 2.319(3) . ?
Tb00 O00E 2.343(4) . ?
Tb00 O00F 2.316(3) . ?
Tb00 O00I 2.349(3) 3_666 ?
Tb1 O004 2.356(2) 3_666 ?
Tb1 O005 2.362(3) 3_666 ?
Tb1 O006 2.353(3) . ?
Tb1 O007 2.368(3) . ?
Tb1 O008 2.397(4) 4_575 ?
Tb1 O00B 2.320(3) . ?
Tb1 O00D 2.604(4) 4_575 ?
Tb1 O00G 2.343(3) . ?
Tb1 O00H 2.386(4) . ?
Tb1 C00N 2.860(6) 4_575 ?
Tb2 O004 2.380(3) . ?
Tb2 O005 2.347(3) 3_666 ?
Tb2 O006 2.370(3) . ?
Tb2 O007 2.363(3) 3_666 ?
Tb2 O009 2.390(3) 4_576 ?
Tb2 O00A 2.377(3) 3_666 ?
Tb2 O00J 2.329(3) . ?
Tb2 O00K 2.606(4) 4_576 ?
Tb2 C00M 2.857(5) 4_576 ?
Tb2 O1 2.372(4) . ?
O008 C00N 1.271(6) . ?
O009 C00M 1.264(7) . ?
O00A C00O 1.248(7) . ?
O00B C00S 1.246(6) . ?
O00C C00R 1.256(7) . ?
O00D C00N 1.254(7) . ?
O00E C00P 1.238(7) . ?
O00F C00O 1.267(7) . ?
O00G C00R 1.240(7) . ?
O00I C00S 1.258(6) . ?
O00J C00P 1.262(7) . ?
O00K C00M 1.238(7) . ?
C00M C00Q 1.508(7) . ?
C00N C016 1.461(6) . ?
C00O C00Y 1.489(8) . ?
C00P C012 1.512(8) . ?
C00Q C00U 1.397(9) . ?
C00Q C00V 1.365(9) . ?
C00R C014 1.476(6) . ?
C00S C015 1.472(6) . ?
C00T C00X 1.394(8) . ?
C00T C00Y 1.402(9) . ?
C00U C00W 1.406(8) . ?
C00V C010 1.380(9) . ?
C00W C00X 1.500(11) . ?
C00W C011 1.371(11) . ?
C00X C019 1.411(12) . ?
C00Y C01D 1.398(11) . ?
C010 C011 1.380(12) . ?
C012 C013 1.393(10) . ?
C012 C018 1.378(11) . ?
C013 C01A 1.399(9) . ?
C018 C8 1.399(11) . ?
C019 C01E 1.386(15) . ?
C01A C01B 1.529(10) . ?
C01A C01G 1.373(14) . ?
C01B C9 1.3900 . ?
C01B C00Z 1.3900 . ?
C9 C11 1.3900 . ?
C11 C01I 1.3900 . ?
C01I C016 1.3900 . ?
C016 C00Z 1.3900 . ?
C16 C16 1.705(15) 3_676 ?
C16 C12 1.3900 . ?
C16 C01C 1.3900 . ?
C12 C01J 1.3900 . ?
C01J C01F 1.3900 . ?
C01F C014 1.3900 . ?
C014 C01C 1.3900 . ?
C01D C01E 1.364(12) . ?
C01G C8 1.409(15) . ?
C13 C20 1.3900 . ?
C13 C01K 1.3900 . ?
C20 C01L 1.3900 . ?
C01L C015 1.3900 . ?
C015 C017 1.3900 . ?
C017 C01K 1.3900 . ?
C01K C01K 1.562(9) 3_566 ?

loop_
_smtbx_masks_void_nr
_smtbx_masks_void_average_x
_smtbx_masks_void_average_y
_smtbx_masks_void_average_z
_smtbx_masks_void_volume
_smtbx_masks_void_count_electrons
_smtbx_masks_void_content
1 -0.686 -0.532 0.484 3992.9 1253.4 ?
